data_9017368
loop_
_publ_author_name
'Stergiou, A. C.'
'Rentzeperis, P. J.'

_publ_section_title
;
 Hydrothermal growth and the crystal structure of arsenic telluride, As2Te3
;
_journal_name_full 'Zeitschrift fur Kristallographie'
_journal_page_first 139
_journal_page_last 145
_journal_volume 172
_journal_year 1985
_chemical_compound_source Synthetic
_chemical_formula_sum 'As2 Te3'
_chemical_name_mineral Kalgoorlieite
_space_group_IT_number 12
_space_group_name_Hall '-C 2y'
_space_group_name_H-M_alt 'C 1 2/m 1'
_symmetry_space_group_name_H-M 'C 1 2/m 1'
_cell_angle_alpha 90
_cell_angle_beta 95.107
_cell_angle_gamma 90
_cell_length_a 14.3573
_cell_length_b 4.0199
_cell_length_c 9.8990
_cell_formula_units_Z 4
_cell_volume 569.052
_database_code_amcsd 0020523
_exptl_crystal_density_diffrn 6.217
_cod_data_source_file inputs/fixed/downloads/13/13029.cif
_cod_data_source_block 13029
_cod_database_code 9017368

loop_
_space_group_symop_operation_xyz
x,y,z
1/2+x,1/2+y,z
x,-y,z
1/2+x,1/2-y,z
-x,y,-z
1/2-x,1/2+y,-z
-x,-y,-z
1/2-x,1/2-y,-z

loop_
_atom_site_aniso_label
_atom_site_aniso_U_11
_atom_site_aniso_U_22
_atom_site_aniso_U_33
_atom_site_aniso_U_12
_atom_site_aniso_U_13
_atom_site_aniso_U_23
As1 0.02180 0.01250 0.01190 0.00000 0.00430 0.00000
As2 0.02110 0.01820 0.01590 0.00000 0.00420 0.00000
Te1 0.01460 0.01130 0.01400 0.00000 0.00280 0.00000
Te2 0.01550 0.00960 0.01170 0.00000 -0.00110 0.00000
Te3 0.01600 0.01120 0.01010 0.00000 -0.00050 0.00000

loop_
_atom_site_label
_atom_site_fract_x
_atom_site_fract_y
_atom_site_fract_z
_atom_site_U_iso_or_equiv
As1 0.20260 0.00000 0.14080 0.01545
As2 0.11330 0.50000 0.44060 0.01836
Te1 0.02890 0.00000 0.28680 0.01330
Te2 0.27770 0.50000 0.33900 0.01216
Te3 0.37440 0.00000 0.03550 0.01241

loop_
_cod_related_entry_id
_cod_related_entry_database
_cod_related_entry_code
1 AMCSD 0020523
